data_7152714
loop_
_publ_author_name
'Wang, Qi-Qiang'
'Begum, Rowshan Ara'
'Day, Victor W.'
'Bowman-James, Kristin'

_publ_section_title
;
 Sulfur, oxygen, and nitrogen mustards: stability and reactivity.
;
_journal_issue 44
_journal_name_full 'Organic &amp; biomolecular chemistry'
_journal_page_first 8786
_journal_page_last 8793
_journal_volume 10
_journal_year 2012
_chemical_formula_sum 'C6 H14 Cl N O'
_chemical_formula_weight 151.63
_chemical_name_systematic
; 
 ? 
;
_space_group_IT_number 19
_symmetry_cell_setting orthorhombic
_symmetry_space_group_name_Hall 'P 2ac 2ab'
_symmetry_space_group_name_H-M 'P 21 21 21'
_atom_sites_solution_hydrogens difmap
_atom_sites_solution_primary direct
_atom_sites_solution_secondary difmap
_audit_creation_method SHELXTL
_cell_angle_alpha 90.00
_cell_angle_beta 90.00
_cell_angle_gamma 90.00
_cell_formula_units_Z 4
_cell_length_a 8.2735(3)
_cell_length_b 9.7455(4)
_cell_length_c 9.7543(4)
_cell_measurement_reflns_used 7971
_cell_measurement_temperature 100(2)
_cell_measurement_theta_max 68.92
_cell_measurement_theta_min 5.35
_cell_volume 786.48(5)
_computing_cell_refinement 'Bruker SAINT'
_computing_data_collection 'Bruker APEX2'
_computing_data_reduction 'Bruker SAINT'
_computing_molecular_graphics 'Bruker SHELXTL'
_computing_publication_material 'Bruker SHELXTL'
_computing_structure_refinement 'Bruker SHELXTL'
_computing_structure_solution 'Bruker SHELXTL'
_diffrn_ambient_temperature 100(2)
_diffrn_measured_fraction_theta_full 0.984
_diffrn_measured_fraction_theta_max 0.984
_diffrn_measurement_device_type 'Bruker APEX-II CCD'
_diffrn_measurement_method '\f and \w scans'
_diffrn_radiation_monochromator 'Helios multilayer optics'
_diffrn_radiation_source 'Bruker MicroStar microfocus rotating anode'
_diffrn_radiation_type CuK\a
_diffrn_radiation_wavelength 1.54178
_diffrn_reflns_av_R_equivalents 0.0223
_diffrn_reflns_av_sigmaI/netI 0.0137
_diffrn_reflns_limit_h_max 8
_diffrn_reflns_limit_h_min -9
_diffrn_reflns_limit_k_max 11
_diffrn_reflns_limit_k_min -11
_diffrn_reflns_limit_l_max 11
_diffrn_reflns_limit_l_min -11
_diffrn_reflns_number 8137
_diffrn_reflns_theta_full 69.35
_diffrn_reflns_theta_max 69.35
_diffrn_reflns_theta_min 6.42
_exptl_absorpt_coefficient_mu 3.695
_exptl_absorpt_correction_T_max 1.000
_exptl_absorpt_correction_T_min 0.817
_exptl_absorpt_correction_type multi-scan
_exptl_crystal_colour colourless
_exptl_crystal_density_diffrn 1.281
_exptl_crystal_density_method 'not measured'
_exptl_crystal_description 'Irregular chunk'
_exptl_crystal_F_000 328
_exptl_crystal_size_max 0.16
_exptl_crystal_size_mid 0.14
_exptl_crystal_size_min 0.08
_refine_diff_density_max 0.161
_refine_diff_density_min -0.135
_refine_diff_density_rms 0.032
_refine_ls_abs_structure_details 'Flack H D (1983), Acta Cryst. A39, 876-881'
_refine_ls_abs_structure_Flack 0.00(11)
_refine_ls_extinction_coef 0.0016(5)
_refine_ls_extinction_expression Fc^*^=kFc[1+0.001xFc^2^\l^3^/sin(2\q)]^-1/4^
_refine_ls_extinction_method SHELXL
_refine_ls_goodness_of_fit_ref 1.154
_refine_ls_hydrogen_treatment refall
_refine_ls_matrix_type full
_refine_ls_number_parameters 140
_refine_ls_number_reflns 1438
_refine_ls_number_restraints 0
_refine_ls_restrained_S_all 1.154
_refine_ls_R_factor_all 0.0154
_refine_ls_R_factor_gt 0.0154
_refine_ls_shift/su_max 0.000
_refine_ls_shift/su_mean 0.000
_refine_ls_structure_factor_coef Fsqd
_refine_ls_weighting_details 'calc w=1/[\s^2^(Fo^2^)+(0.0230P)^2^+0.1025P] where P=(Fo^2^+2Fc^2^)/3'
_refine_ls_weighting_scheme calc
_refine_ls_wR_factor_gt 0.0418
_refine_ls_wR_factor_ref 0.0418
_reflns_number_gt 1438
_reflns_number_total 1438
_reflns_threshold_expression >2sigma(I)
_cod_data_source_file c2ob26482j_2.cif
_cod_data_source_block q98a
_cod_depositor_comments
;
The following automatic conversions were performed:

'_symmetry_cell_setting' value 'Orthorhombic' changed to
'orthorhombic' according to
/home/saulius/struct/CIF-dictionaries/cif_core.dic dictionary named
'cif_core.dic' version 2.4.2 from 2011-04-26.

Automatic conversion script
Id: cif_fix_values 1891 2012-01-12 08:04:46Z andrius 
;
_cod_original_sg_symbol_H-M P2(1)2(1)2(1)
_cod_database_code 7152714

loop_
_symmetry_equiv_pos_as_xyz
'x, y, z'
'x+1/2, -y+1/2, -z'
'-x, y+1/2, -z+1/2'
'-x+1/2, -y, z+1/2'

loop_
_atom_site_label
_atom_site_type_symbol
_atom_site_fract_x
_atom_site_fract_y
_atom_site_fract_z
_atom_site_U_iso_or_equiv
_atom_site_adp_type
_atom_site_occupancy
_atom_site_symmetry_multiplicity
_atom_site_calc_flag
O O 0.52276(11) 0.61485(8) 0.33614(8) 0.02294(19) Uani 1 1 d
N N 0.45878(11) 0.42635(8) 0.56146(9) 0.0135(2) Uani 1 1 d
C1 C 0.54853(14) 0.47044(12) 0.31995(11) 0.0193(2) Uani 1 1 d
H1A H 0.6640(16) 0.4513(13) 0.3377(13) 0.014(3) Uiso 1 1 d
H1B H 0.5294(16) 0.4463(13) 0.2291(13) 0.019(3) Uiso 1 1 d
C2 C 0.43660(14) 0.38914(12) 0.41125(10) 0.0160(2) Uani 1 1 d
H2A H 0.3262(17) 0.4096(14) 0.3915(12) 0.015(3) Uiso 1 1 d
H2B H 0.4554(16) 0.2888(13) 0.4042(13) 0.017(3) Uiso 1 1 d
C3 C 0.44467(15) 0.58095(11) 0.57325(12) 0.0187(3) Uani 1 1 d
H3A H 0.3341(17) 0.6012(13) 0.5520(14) 0.017(3) Uiso 1 1 d
H3B H 0.4719(16) 0.6003(13) 0.6644(13) 0.019(3) Uiso 1 1 d
C4 C 0.55731(16) 0.65320(12) 0.47494(12) 0.0223(3) Uani 1 1 d
H4A H 0.6718(18) 0.6330(13) 0.4964(12) 0.017(3) Uiso 1 1 d
H4B H 0.5355(17) 0.7468(14) 0.4822(14) 0.023(3) Uiso 1 1 d
C5 C 0.61838(13) 0.37576(12) 0.61537(12) 0.0156(2) Uani 1 1 d
H5A H 0.7055(16) 0.4158(13) 0.5645(14) 0.016(3) Uiso 1 1 d
H5B H 0.6175(16) 0.2789(14) 0.6052(13) 0.018(3) Uiso 1 1 d
H5C H 0.6289(16) 0.4027(14) 0.7107(14) 0.016(3) Uiso 1 1 d
C6 C 0.32728(14) 0.36047(12) 0.64426(11) 0.0176(2) Uani 1 1 d
H6A H 0.3393(16) 0.2592(14) 0.6355(13) 0.016(3) Uiso 1 1 d
H6B H 0.3424(18) 0.3851(15) 0.7382(15) 0.024(4) Uiso 1 1 d
H6C H 0.2225(17) 0.3920(13) 0.6090(13) 0.017(3) Uiso 1 1 d
Cl Cl 0.49069(3) 0.01727(2) 0.55444(2) 0.01515(9) Uani 1 1 d

loop_
_atom_site_aniso_label
_atom_site_aniso_U_11
_atom_site_aniso_U_22
_atom_site_aniso_U_33
_atom_site_aniso_U_23
_atom_site_aniso_U_13
_atom_site_aniso_U_12
O 0.0314(5) 0.0174(4) 0.0200(4) 0.0048(3) -0.0010(4) 0.0003(4)
N 0.0142(5) 0.0128(4) 0.0136(4) -0.0011(3) -0.0012(4) 0.0003(3)
C1 0.0227(6) 0.0194(6) 0.0159(5) -0.0002(4) 0.0001(4) 0.0019(4)
C2 0.0172(5) 0.0175(5) 0.0133(5) -0.0028(4) -0.0016(4) -0.0002(4)
C3 0.0235(6) 0.0117(5) 0.0210(6) -0.0027(4) -0.0012(5) 0.0031(4)
C4 0.0284(7) 0.0144(5) 0.0241(6) 0.0001(4) -0.0016(5) -0.0003(4)
C5 0.0133(5) 0.0168(5) 0.0167(5) -0.0007(4) -0.0004(4) 0.0007(4)
C6 0.0148(5) 0.0218(6) 0.0163(6) -0.0004(4) 0.0005(4) -0.0011(5)
Cl 0.01541(13) 0.01581(13) 0.01423(13) 0.00052(8) -0.00022(9) 0.00015(9)

loop_
_atom_type_symbol
_atom_type_description
_atom_type_scat_dispersion_real
_atom_type_scat_dispersion_imag
_atom_type_scat_source
C C 0.0181 0.0091 'International Tables Vol C Tables 4.2.6.8 and 6.1.1.4'
H H 0.0000 0.0000 'International Tables Vol C Tables 4.2.6.8 and 6.1.1.4'
N N 0.0311 0.0180 'International Tables Vol C Tables 4.2.6.8 and 6.1.1.4'
O O 0.0492 0.0322 'International Tables Vol C Tables 4.2.6.8 and 6.1.1.4'
Cl Cl 0.3639 0.7018 'International Tables Vol C Tables 4.2.6.8 and 6.1.1.4'

loop_
_geom_angle_atom_site_label_1
_geom_angle_atom_site_label_2
_geom_angle_atom_site_label_3
_geom_angle
C1 O C4 109.31(8)
C6 N C5 107.96(8)
C6 N C3 109.20(9)
C5 N C3 111.52(8)
C6 N C2 109.23(8)
C5 N C2 111.38(9)
C3 N C2 107.51(8)
O C1 C2 111.06(9)
O C1 H1A 108.1(7)
C2 C1 H1A 113.0(8)
O C1 H1B 109.1(8)
C2 C1 H1B 109.0(8)
H1A C1 H1B 106.5(11)
C1 C2 N 111.68(9)
C1 C2 H2A 111.0(8)
N C2 H2A 105.1(7)
C1 C2 H2B 112.3(8)
N C2 H2B 106.4(7)
H2A C2 H2B 110.0(11)
C4 C3 N 111.57(10)
C4 C3 H3A 110.8(8)
N C3 H3A 105.2(8)
C4 C3 H3B 111.1(8)
N C3 H3B 104.7(8)
H3A C3 H3B 113.1(12)
O C4 C3 110.79(10)
O C4 H4A 109.8(7)
C3 C4 H4A 111.3(7)
O C4 H4B 106.8(9)
C3 C4 H4B 106.8(9)
H4A C4 H4B 111.3(12)
N C5 H5A 110.2(8)
N C5 H5B 106.4(8)
H5A C5 H5B 110.9(11)
N C5 H5C 109.0(8)
H5A C5 H5C 108.6(11)
H5B C5 H5C 111.7(11)
N C6 H6A 107.8(8)
N C6 H6B 108.3(9)
H6A C6 H6B 108.6(11)
N C6 H6C 108.5(8)
H6A C6 H6C 111.6(11)
H6B C6 H6C 111.8(12)

loop_
_geom_bond_atom_site_label_1
_geom_bond_atom_site_label_2
_geom_bond_distance
O C1 1.4321(14)
O C4 1.4334(14)
N C6 1.4993(14)
N C5 1.5044(14)
N C3 1.5155(12)
N C2 1.5205(12)
C1 C2 1.5094(16)
C1 H1A 0.988(13)
C1 H1B 0.930(13)
C2 H2A 0.954(14)
C2 H2B 0.992(13)
C3 C4 1.5112(18)
C3 H3A 0.959(14)
C3 H3B 0.936(13)
C4 H4A 0.990(15)
C4 H4B 0.932(14)
C5 H5A 0.958(14)
C5 H5B 0.949(14)
C5 H5C 0.970(14)
C6 H6A 0.995(13)
C6 H6B 0.956(14)
C6 H6C 0.982(14)

loop_
_geom_torsion_atom_site_label_1
_geom_torsion_atom_site_label_2
_geom_torsion_atom_site_label_3
_geom_torsion_atom_site_label_4
_geom_torsion
C4 O C1 C2 61.74(12)
O C1 C2 N -58.33(12)
C6 N C2 C1 170.77(9)
C5 N C2 C1 -70.07(11)
C3 N C2 C1 52.38(12)
C6 N C3 C4 -171.18(9)
C5 N C3 C4 69.59(12)
C2 N C3 C4 -52.78(12)
C1 O C4 C3 -62.06(12)
N C3 C4 O 59.14(13)
